data_4312254
loop_
_publ_author_name
'John H. Thurston'
'Arvind Kumar'
'Cristina Hofmann'
'Kenton H. Whitmire'

_publ_section_title
;
 Heterobimetallic Bi(III)-Ti(IV) Coordination Complexes: Synthesis and
 Solid-State Structures of BiTi4(sal)6(\m-OiPr)3(OiPr)4, and the Cyclic
 Isomers Bi4Ti4(sal)10(\m-OiPr)4(OiPr)4 and Bi8Ti8(sal)20(\m-OiPr)8(OiPr)8
;
_journal_name_full 'Inorganic Chemistry'
_journal_page_first 8427
_journal_page_last 8436
_journal_paper_doi 10.1021/ic049061e
_journal_volume 43
_journal_year 2004
_chemical_formula_sum 'C94 H96 Bi4 O38 Ti4'
_chemical_formula_weight 2861.23
_chemical_name_systematic
; 
 ? 
;
_space_group_IT_number 2
_symmetry_cell_setting triclinic
_symmetry_space_group_name_Hall '-P 1'
_symmetry_space_group_name_H-M 'P -1'
_atom_sites_solution_hydrogens geom
_atom_sites_solution_primary direct
_atom_sites_solution_secondary difmap
_audit_creation_method SHELXL-97
_cell_angle_alpha 66.70(3)
_cell_angle_beta 76.71(3)
_cell_angle_gamma 79.71(3)
_cell_formula_units_Z 1
_cell_length_a 13.551(3)
_cell_length_b 14.397(3)
_cell_length_c 16.376(3)
_cell_measurement_reflns_used 5436
_cell_measurement_temperature 293(2)
_cell_measurement_theta_max 45.567
_cell_measurement_theta_min 5.220
_cell_volume 2841.9(12)
_computing_cell_refinement 'SHELXTL 6.10 (Bruker AXS, 2001)'
_computing_data_collection 'SHELXTL 6.10 (Bruker AXS, 2001)'
_computing_data_reduction 'SHELXTL 6.10 (Bruker AXS, 2001)'
_computing_molecular_graphics 'SHELXTL 6.10 (Bruker AXS, 2001)'
_computing_publication_material 'SHELXTL 6.10 (Bruker AXS, 2001)'
_computing_structure_refinement 'SHELXL-97 (Sheldrick, 1997)'
_computing_structure_solution 'SHELXS-97 (Sheldrick, 1990)'
_diffrn_ambient_temperature 293(2)
_diffrn_measured_fraction_theta_full 0.991
_diffrn_measured_fraction_theta_max 0.991
_diffrn_measurement_device_type 'Bruker SMART 1000, CCD'
_diffrn_measurement_method '2theta, omega'
_diffrn_radiation_monochromator graphite
_diffrn_radiation_source 'fine-focus sealed tube'
_diffrn_radiation_type MoK\a
_diffrn_radiation_wavelength 0.71073
_diffrn_reflns_av_R_equivalents 0.0577
_diffrn_reflns_av_sigmaI/netI 0.0679
_diffrn_reflns_limit_h_max 13
_diffrn_reflns_limit_h_min -15
_diffrn_reflns_limit_k_max 16
_diffrn_reflns_limit_k_min -15
_diffrn_reflns_limit_l_max 17
_diffrn_reflns_limit_l_min -18
_diffrn_reflns_number 12840
_diffrn_reflns_theta_full 23.29
_diffrn_reflns_theta_max 23.29
_diffrn_reflns_theta_min 1.38
_exptl_absorpt_coefficient_mu 6.510
_exptl_absorpt_correction_T_max 1.000000
_exptl_absorpt_correction_T_min -0.041383
_exptl_absorpt_correction_type multi-scan
_exptl_absorpt_process_details 'SADABS (sheldrick, 1995)'
_exptl_crystal_colour yellow
_exptl_crystal_density_diffrn 1.672
_exptl_crystal_density_method 'not measured'
_exptl_crystal_description block
_exptl_crystal_F_000 1384
_exptl_crystal_size_max 0.21
_exptl_crystal_size_mid 0.20
_exptl_crystal_size_min 0.16
_refine_diff_density_max 1.620
_refine_diff_density_min -1.772
_refine_diff_density_rms 0.157
_refine_ls_extinction_method none
_refine_ls_goodness_of_fit_ref 0.710
_refine_ls_hydrogen_treatment mixed
_refine_ls_matrix_type full
_refine_ls_number_parameters 577
_refine_ls_number_reflns 8110
_refine_ls_number_restraints 24
_refine_ls_restrained_S_all 0.712
_refine_ls_R_factor_all 0.0630
_refine_ls_R_factor_gt 0.0460
_refine_ls_shift/su_max 0.001
_refine_ls_shift/su_mean 0.000
_refine_ls_structure_factor_coef Fsqd
_refine_ls_weighting_details 'calc w=1/[\s^2^(Fo^2^)+(0.1368P)^2^+0.0000P] where P=(Fo^2^+2Fc^2^)/3'
_refine_ls_weighting_scheme calc
_refine_ls_wR_factor_gt 0.1265
_refine_ls_wR_factor_ref 0.1374
_reflns_number_gt 5900
_reflns_number_total 8110
_reflns_threshold_expression >2sigma(I)
_cod_data_source_file ic049061esi20040715_041842.cif
_cod_data_source_block 2
_cod_original_cell_volume 2841.9(10)
_cod_database_code 4312254

loop_
_symmetry_equiv_pos_as_xyz
'x, y, z'
'-x, -y, -z'

loop_
_atom_site_label
_atom_site_type_symbol
_atom_site_fract_x
_atom_site_fract_y
_atom_site_fract_z
_atom_site_U_iso_or_equiv
_atom_site_adp_type
_atom_site_occupancy
_atom_site_symmetry_multiplicity
_atom_site_calc_flag
_atom_site_refinement_flags
_atom_site_disorder_assembly
_atom_site_disorder_group
Bi1 Bi 0.66256(3) 0.54233(3) 0.32032(2) 0.04632(15) Uani 1 1 d . . .
Bi2 Bi 0.48242(2) 0.27075(3) 0.52340(2) 0.04036(14) Uani 1 1 d . . .
Ti1 Ti 0.40947(12) 0.38289(12) 0.30415(10) 0.0404(4) Uani 1 1 d . . .
Ti2 Ti 0.73828(19) 0.78495(16) 0.18781(13) 0.0738(7) Uani 1 1 d . . .
C11 C 0.5328(7) 0.3870(7) 0.1245(6) 0.041(2) Uani 1 1 d . . .
C12 C 0.5284(8) 0.3628(7) 0.0530(6) 0.051(2) Uani 1 1 d . . .
H12A H 0.4771 0.3252 0.0571 0.062 Uiso 1 1 calc R . .
C13 C 0.6003(9) 0.3937(9) -0.0264(7) 0.068(3) Uani 1 1 d . . .
H13A H 0.5953 0.3795 -0.0759 0.081 Uiso 1 1 calc R . .
C14 C 0.6801(9) 0.4464(9) -0.0306(7) 0.063(3) Uani 1 1 d . . .
H14A H 0.7293 0.4661 -0.0825 0.076 Uiso 1 1 calc R . .
C15 C 0.6848(8) 0.4679(8) 0.0402(6) 0.057(3) Uani 1 1 d . . .
H15A H 0.7388 0.5019 0.0366 0.069 Uiso 1 1 calc R . .
C16 C 0.6119(7) 0.4418(7) 0.1203(6) 0.044(2) Uani 1 1 d . . .
C17 C 0.6185(7) 0.4692(7) 0.1933(6) 0.043(2) Uani 1 1 d . . .
O11 O 0.4583(4) 0.3578(4) 0.1974(4) 0.0400(14) Uani 1 1 d . . .
O12 O 0.5506(5) 0.4490(4) 0.2663(4) 0.0455(15) Uani 1 1 d . . .
O13 O 0.6940(5) 0.5122(5) 0.1901(4) 0.0563(18) Uani 1 1 d . . .
C21 C 0.1445(7) 0.1064(7) 0.7504(6) 0.049(2) Uani 1 1 d . . .
C22 C 0.0555(8) 0.0543(7) 0.7746(7) 0.058(3) Uani 1 1 d . . .
H22A H 0.0066 0.0574 0.8240 0.070 Uiso 1 1 calc R . .
C23 C 0.0402(9) -0.0001(9) 0.7273(9) 0.076(4) Uani 1 1 d . . .
H23A H -0.0187 -0.0327 0.7443 0.091 Uiso 1 1 calc R . .
C24 C 0.1118(9) -0.0066(9) 0.6544(8) 0.068(3) Uani 1 1 d . . .
H24A H 0.1022 -0.0452 0.6233 0.081 Uiso 1 1 calc R . .
C25 C 0.1975(8) 0.0441(7) 0.6279(7) 0.055(3) Uani 1 1 d . . .
H25A H 0.2449 0.0410 0.5777 0.066 Uiso 1 1 calc R . .
C26 C 0.2143(7) 0.1004(6) 0.6757(6) 0.041(2) Uani 1 1 d . . .
C27 C 0.3075(7) 0.1553(7) 0.6422(6) 0.045(2) Uani 1 1 d . . .
O21 O 0.1543(5) 0.1551(5) 0.8027(5) 0.066(2) Uani 1 1 d . . .
O22 O 0.3231(5) 0.2119(5) 0.6801(4) 0.0607(19) Uani 1 1 d . . .
O23 O 0.3688(5) 0.1480(5) 0.5726(4) 0.0526(17) Uani 1 1 d . . .
C31 C 0.7022(7) 0.1474(8) 0.5347(7) 0.051(3) Uani 1 1 d . . .
C32 C 0.7583(9) 0.0565(8) 0.5807(8) 0.069(3) Uani 1 1 d . . .
H32A H 0.7220 0.0021 0.6203 0.083 Uiso 1 1 calc R . .
C33 C 0.8602(8) 0.0427(9) 0.5716(9) 0.072(3) Uani 1 1 d . . .
H33A H 0.8922 -0.0180 0.6069 0.086 Uiso 1 1 calc R . .
C34 C 0.9167(8) 0.1189(9) 0.5097(9) 0.072(4) Uani 1 1 d . . .
H34A H 0.9874 0.1089 0.5013 0.086 Uiso 1 1 calc R . .
C35 C 0.8692(7) 0.2099(8) 0.4602(8) 0.058(3) Uani 1 1 d . . .
H35A H 0.9085 0.2608 0.4183 0.070 Uiso 1 1 calc R . .
C36 C 0.7614(7) 0.2275(7) 0.4716(6) 0.046(2) Uani 1 1 d . . .
C37 C 0.7147(7) 0.3284(7) 0.4251(6) 0.042(2) Uani 1 1 d . . .
O31 O 0.6008(5) 0.1498(5) 0.5513(5) 0.0523(17) Uani 1 1 d . . .
O32 O 0.6248(5) 0.3578(5) 0.4461(4) 0.0506(16) Uani 1 1 d . . .
O33 O 0.7729(5) 0.3904(5) 0.3605(5) 0.0577(18) Uani 1 1 d . . .
C41 C 0.7182(7) 0.4236(7) 0.7132(6) 0.043(2) Uani 1 1 d . . .
C42 C 0.7756(9) 0.3439(8) 0.7682(7) 0.064(3) Uani 1 1 d . . .
H42A H 0.7654 0.3326 0.8294 0.077 Uiso 1 1 calc R . .
C43 C 0.8468(9) 0.2816(8) 0.7351(8) 0.066(3) Uani 1 1 d . . .
H43A H 0.8850 0.2287 0.7731 0.079 Uiso 1 1 calc R . .
C44 C 0.8616(9) 0.2987(9) 0.6421(9) 0.072(3) Uani 1 1 d . . .
H44A H 0.9097 0.2567 0.6187 0.087 Uiso 1 1 calc R . .
C45 C 0.8061(7) 0.3760(7) 0.5868(7) 0.049(2) Uani 1 1 d . . .
H45A H 0.8166 0.3865 0.5258 0.058 Uiso 1 1 calc R . .
C46 C 0.7333(6) 0.4401(7) 0.6206(6) 0.040(2) Uani 1 1 d . . .
C47 C 0.6740(7) 0.5196(7) 0.5555(6) 0.041(2) Uani 1 1 d . . .
O41 O 0.6497(5) 0.4832(5) 0.7485(4) 0.0516(17) Uani 1 1 d . . .
O42 O 0.6008(5) 0.5760(5) 0.5879(4) 0.0456(15) Uani 1 1 d . . .
O43 O 0.6899(5) 0.5349(6) 0.4753(4) 0.0572(18) Uani 1 1 d . . .
C51 C 0.5565(8) 0.9149(12) 0.1712(9) 0.133(6) Uiso 1 1 d G . .
C52 C 0.5187(13) 1.0166(10) 0.1372(8) 0.206(11) Uiso 1 1 d G . .
H52A H 0.5630 1.0660 0.1028 0.247 Uiso 1 1 calc R . .
C53 C 0.4147(15) 1.0443(8) 0.1548(10) 0.217(11) Uiso 1 1 d G . .
H53A H 0.3894 1.1123 0.1321 0.260 Uiso 1 1 calc R . .
C54 C 0.3484(9) 0.9704(13) 0.2063(11) 0.251(14) Uiso 1 1 d G . .
H54A H 0.2789 0.9889 0.2180 0.301 Uiso 1 1 calc R . .
C55 C 0.3862(10) 0.8687(11) 0.2402(8) 0.152(7) Uiso 1 1 d G . .
H55A H 0.3419 0.8193 0.2747 0.182 Uiso 1 1 calc R . .
C56 C 0.4902(11) 0.8410(8) 0.2227(8) 0.106(5) Uiso 1 1 d G . .
C57 C 0.5401(16) 0.7319(13) 0.2535(10) 0.108(6) Uani 1 1 d . . .
O51 O 0.6535(7) 0.9030(7) 0.1458(6) 0.086(3) Uani 1 1 d . . .
O52 O 0.6148(6) 0.7084(6) 0.2184(5) 0.060(2) Uani 1 1 d . . .
O53 O 0.4840(8) 0.6722(9) 0.3291(8) 0.114(4) Uani 1 1 d . . .
O61 O 0.2941(4) 0.3270(5) 0.3393(4) 0.0590(18) Uani 1 1 d D . .
C61 C 0.1893(8) 0.3217(17) 0.3502(11) 0.153(9) Uani 1 1 d D . .
H61A H 0.1709 0.3929 0.3140 0.183 Uiso 1 1 calc R . .
C62 C 0.1321(8) 0.3209(13) 0.4348(8) 0.116(6) Uani 1 1 d D . .
H62A H 0.1613 0.3623 0.4550 0.174 Uiso 1 1 calc R . .
H62B H 0.1335 0.2525 0.4782 0.174 Uiso 1 1 calc R . .
H62C H 0.0629 0.3474 0.4284 0.174 Uiso 1 1 calc R . .
C63 C 0.1611(11) 0.2771(18) 0.2974(13) 0.175(10) Uani 1 1 d D . .
H63A H 0.2070 0.2929 0.2406 0.263 Uiso 1 1 calc R . .
H63B H 0.0929 0.3033 0.2870 0.263 Uiso 1 1 calc R . .
H63C H 0.1641 0.2048 0.3286 0.263 Uiso 1 1 calc R . .
O71 O 0.7935(7) 0.7754(6) 0.0840(4) 0.084(3) Uani 1 1 d D . .
C71 C 0.8062(18) 0.777(2) -0.0039(9) 0.261(19) Uani 1 1 d D . .
H71A H 0.8572 0.7188 0.0009 0.313 Uiso 1 1 calc R . .
C72 C 0.726(2) 0.7412(18) -0.0226(13) 0.32(2) Uani 1 1 d D . .
H72A H 0.6993 0.6865 0.0303 0.473 Uiso 1 1 calc R . .
H72B H 0.7523 0.7174 -0.0713 0.473 Uiso 1 1 calc R . .
H72C H 0.6733 0.7954 -0.0395 0.473 Uiso 1 1 calc R . .
C73 C 0.866(2) 0.855(3) -0.0692(10) 0.38(3) Uani 1 1 d D . .
H73A H 0.9166 0.8652 -0.0423 0.572 Uiso 1 1 calc R . .
H73B H 0.8223 0.9170 -0.0900 0.572 Uiso 1 1 calc R . .
H73C H 0.8978 0.8351 -0.1192 0.572 Uiso 1 1 calc R . .
O81 O 0.7901(5) 0.6361(5) 0.2597(4) 0.0555(18) Uani 1 1 d D . .
C81 C 0.8958(8) 0.6044(10) 0.2613(8) 0.089(4) Uiso 1 1 d D . .
H81A H 0.9246 0.6697 0.2280 0.107 Uiso 1 1 calc R . .
C82 C 0.9413(11) 0.5515(14) 0.2022(11) 0.157(5) Uiso 1 1 d D . .
H82A H 0.9105 0.5794 0.1492 0.236 Uiso 1 1 calc R . .
H82B H 0.9310 0.4808 0.2326 0.236 Uiso 1 1 calc R . .
H82C H 1.0130 0.5588 0.1852 0.236 Uiso 1 1 calc R . .
C83 C 0.9234(11) 0.5784(14) 0.3470(10) 0.157(5) Uiso 1 1 d D . .
H83A H 0.8794 0.6183 0.3784 0.236 Uiso 1 1 calc R . .
H83B H 0.9927 0.5917 0.3386 0.236 Uiso 1 1 calc R . .
H83C H 0.9168 0.5076 0.3818 0.236 Uiso 1 1 calc R . .
O91 O 0.4851(4) 0.2588(4) 0.3934(4) 0.0402(14) Uani 1 1 d D . .
C91 C 0.5255(6) 0.1637(6) 0.3823(6) 0.052(3) Uani 1 1 d D . .
H91A H 0.5435 0.1163 0.4402 0.062 Uiso 1 1 calc R . .
C92 C 0.6202(6) 0.1775(7) 0.3153(7) 0.061(3) Uani 1 1 d D . .
H92A H 0.6671 0.2061 0.3327 0.091 Uiso 1 1 calc R . .
H92B H 0.6053 0.2225 0.2571 0.091 Uiso 1 1 calc R . .
H92C H 0.6500 0.1129 0.3125 0.091 Uiso 1 1 calc R . .
C93 C 0.4466(8) 0.1202(8) 0.3639(8) 0.076(4) Uani 1 1 d D . .
H93A H 0.3882 0.1130 0.4112 0.115 Uiso 1 1 calc R . .
H93B H 0.4730 0.0547 0.3614 0.115 Uiso 1 1 calc R . .
H93C H 0.4272 0.1643 0.3072 0.115 Uiso 1 1 calc R . .

loop_
_atom_site_aniso_label
_atom_site_aniso_U_11
_atom_site_aniso_U_22
_atom_site_aniso_U_33
_atom_site_aniso_U_23
_atom_site_aniso_U_13
_atom_site_aniso_U_12
Bi1 0.0491(3) 0.0576(3) 0.0444(2) -0.02911(19) 0.00259(17) -0.02525(19)
Bi2 0.0373(2) 0.0427(2) 0.0426(2) -0.01567(17) -0.00427(16) -0.01149(16)
Ti1 0.0404(9) 0.0436(10) 0.0409(9) -0.0209(8) -0.0030(7) -0.0059(7)
Ti2 0.1132(18) 0.0703(14) 0.0464(11) -0.0233(10) 0.0089(11) -0.0557(13)
C11 0.045(5) 0.041(5) 0.038(5) -0.017(4) -0.005(4) -0.005(4)
C12 0.059(6) 0.053(6) 0.046(6) -0.026(5) -0.008(5) 0.003(5)
C13 0.091(9) 0.076(8) 0.041(6) -0.034(6) -0.001(6) -0.005(7)
C14 0.074(8) 0.084(8) 0.041(6) -0.030(6) -0.001(5) -0.022(6)
C15 0.065(7) 0.070(7) 0.036(5) -0.022(5) 0.006(5) -0.018(6)
C16 0.049(6) 0.041(5) 0.041(5) -0.017(4) -0.002(4) -0.006(4)
C17 0.040(5) 0.051(6) 0.041(5) -0.026(5) 0.005(4) -0.012(5)
O11 0.043(4) 0.045(4) 0.042(3) -0.026(3) -0.008(3) -0.007(3)
O12 0.054(4) 0.047(4) 0.048(4) -0.026(3) -0.005(3) -0.018(3)
O13 0.065(5) 0.072(5) 0.042(4) -0.028(3) 0.003(3) -0.031(4)
C21 0.049(6) 0.041(6) 0.051(6) -0.013(5) 0.004(5) -0.014(5)
C22 0.050(6) 0.041(6) 0.076(7) -0.022(5) 0.007(5) -0.012(5)
C23 0.067(8) 0.066(8) 0.114(10) -0.039(7) -0.017(7) -0.037(6)
C24 0.061(7) 0.083(8) 0.078(8) -0.041(7) -0.007(6) -0.034(6)
C25 0.058(7) 0.056(6) 0.062(7) -0.034(5) -0.006(5) -0.011(5)
C26 0.044(5) 0.032(5) 0.050(6) -0.009(4) -0.018(5) -0.011(4)
C27 0.035(5) 0.054(6) 0.041(5) -0.010(5) -0.004(4) -0.013(4)
O21 0.071(5) 0.062(5) 0.075(5) -0.042(4) 0.024(4) -0.039(4)
O22 0.066(5) 0.073(5) 0.056(4) -0.032(4) 0.007(3) -0.045(4)
O23 0.059(4) 0.048(4) 0.053(4) -0.021(3) 0.000(3) -0.018(3)
C31 0.042(6) 0.051(6) 0.078(7) -0.039(6) -0.021(5) 0.000(5)
C32 0.074(8) 0.050(7) 0.104(9) -0.036(6) -0.037(7) -0.011(6)
C33 0.051(7) 0.055(7) 0.137(11) -0.056(8) -0.042(7) 0.009(6)
C34 0.037(6) 0.075(8) 0.138(11) -0.078(8) -0.024(7) 0.010(6)
C35 0.039(6) 0.064(7) 0.100(8) -0.062(7) -0.007(6) -0.007(5)
C36 0.039(5) 0.055(6) 0.062(6) -0.037(5) -0.009(5) -0.015(5)
C37 0.036(6) 0.047(6) 0.059(6) -0.036(5) 0.000(5) -0.013(5)
O31 0.042(4) 0.041(4) 0.077(5) -0.016(3) -0.024(3) -0.006(3)
O32 0.038(4) 0.047(4) 0.067(4) -0.022(3) 0.000(3) -0.013(3)
O33 0.051(4) 0.061(4) 0.066(4) -0.031(4) 0.004(4) -0.019(4)
C41 0.045(5) 0.040(5) 0.048(6) -0.027(5) -0.005(4) 0.004(4)
C42 0.083(8) 0.059(7) 0.045(6) -0.019(5) -0.010(6) 0.008(6)
C43 0.085(8) 0.049(6) 0.069(7) -0.030(6) -0.027(6) 0.013(6)
C44 0.066(8) 0.062(8) 0.106(10) -0.059(7) -0.008(7) 0.007(6)
C45 0.045(6) 0.054(6) 0.064(6) -0.041(5) -0.012(5) 0.002(5)
C46 0.033(5) 0.042(5) 0.058(6) -0.034(5) 0.004(4) -0.015(4)
C47 0.042(5) 0.045(6) 0.047(6) -0.027(5) -0.006(4) -0.009(4)
O41 0.067(4) 0.053(4) 0.034(3) -0.020(3) -0.006(3) 0.002(3)
O42 0.044(4) 0.050(4) 0.045(4) -0.025(3) -0.004(3) 0.001(3)
O43 0.062(5) 0.075(5) 0.047(4) -0.037(4) -0.006(3) -0.004(4)
C57 0.151(17) 0.098(13) 0.066(10) 0.016(9) -0.042(11) -0.072(13)
O51 0.087(6) 0.079(6) 0.081(6) -0.021(5) -0.002(5) -0.018(5)
O52 0.047(4) 0.081(5) 0.063(5) -0.038(4) -0.008(4) -0.009(4)
O53 0.090(7) 0.129(9) 0.139(10) -0.070(8) -0.003(7) -0.025(7)
O61 0.045(4) 0.069(5) 0.063(4) -0.024(4) -0.005(3) -0.011(3)
C61 0.057(9) 0.30(3) 0.187(18) -0.185(19) 0.017(10) -0.067(13)
C62 0.064(9) 0.167(16) 0.119(13) -0.058(12) 0.001(9) -0.026(10)
C63 0.097(13) 0.31(3) 0.23(2) -0.20(2) -0.032(13) -0.051(15)
O71 0.130(7) 0.083(6) 0.048(4) -0.032(4) 0.007(4) -0.047(5)
C71 0.25(3) 0.47(6) 0.084(15) -0.08(2) 0.026(17) -0.20(4)
C72 0.68(7) 0.16(2) 0.21(3) -0.05(2) -0.29(4) -0.08(3)
C73 0.23(3) 0.59(7) 0.13(2) 0.07(3) 0.02(2) -0.10(4)
O81 0.046(4) 0.072(5) 0.058(4) -0.030(4) 0.003(3) -0.029(3)
O91 0.040(3) 0.039(3) 0.040(3) -0.014(3) -0.008(3) -0.001(3)
C91 0.071(7) 0.026(5) 0.071(7) -0.027(5) -0.015(6) -0.010(5)
C92 0.054(7) 0.049(6) 0.084(8) -0.040(6) -0.002(6) 0.009(5)
C93 0.110(10) 0.050(7) 0.080(8) -0.026(6) -0.017(7) -0.030(7)

loop_
_atom_type_symbol
_atom_type_description
_atom_type_scat_dispersion_real
_atom_type_scat_dispersion_imag
_atom_type_scat_source
C C 0.0033 0.0016 'International Tables Vol C Tables 4.2.6.8 and 6.1.1.4'
H H 0.0000 0.0000 'International Tables Vol C Tables 4.2.6.8 and 6.1.1.4'
O O 0.0106 0.0060 'International Tables Vol C Tables 4.2.6.8 and 6.1.1.4'
Ti Ti 0.2776 0.4457 'International Tables Vol C Tables 4.2.6.8 and 6.1.1.4'
Bi Bi -4.1077 10.2566 'International Tables Vol C Tables 4.2.6.8 and 6.1.1.4'

loop_
_geom_angle_atom_site_label_1
_geom_angle_atom_site_label_2
_geom_angle_atom_site_label_3
_geom_angle
_geom_angle_site_symmetry_1
_geom_angle_site_symmetry_3
_geom_angle_publ_flag
O81 Bi1 O13 86.3(2) . . y
O81 Bi1 O52 67.5(3) . . y
O13 Bi1 O52 80.4(3) . . y
O81 Bi1 O33 92.3(2) . . y
O13 Bi1 O33 79.7(3) . . y
O52 Bi1 O33 152.4(3) . . y
O81 Bi1 O43 86.5(2) . . y
O13 Bi1 O43 158.8(3) . . y
O52 Bi1 O43 114.8(2) . . y
O33 Bi1 O43 80.8(2) . . y
O81 Bi1 O12 137.1(2) . . y
O13 Bi1 O12 51.6(2) . . y
O52 Bi1 O12 94.3(2) . . y
O33 Bi1 O12 88.1(2) . . y
O43 Bi1 O12 135.7(2) . . y
O81 Bi1 O32 138.1(2) . . y
O13 Bi1 O32 102.1(2) . . y
O52 Bi1 O32 154.1(2) . . y
O33 Bi1 O32 50.5(2) . . y
O43 Bi1 O32 71.0(2) . . y
O12 Bi1 O32 68.95(19) . . y
O81 Bi1 Ti2 33.94(18) . . n
O13 Bi1 Ti2 86.77(17) . . n
O52 Bi1 Ti2 34.12(19) . . n
O33 Bi1 Ti2 125.52(17) . . n
O43 Bi1 Ti2 98.07(17) . . n
O12 Bi1 Ti2 122.60(13) . . n
O32 Bi1 Ti2 168.45(14) . . n
O31 Bi2 O91 90.3(2) . . y
O31 Bi2 O32 79.2(2) . . y
O91 Bi2 O32 83.5(2) . . y
O31 Bi2 O23 87.6(2) . . y
O91 Bi2 O23 81.4(2) . . y
O32 Bi2 O23 159.8(2) . . y
O31 Bi2 O42 150.0(2) . 2_666 y
O91 Bi2 O42 65.26(19) . 2_666 y
O32 Bi2 O42 81.0(2) . 2_666 y
O23 Bi2 O42 104.5(2) . 2_666 y
O61 Ti1 O11 99.7(3) . . y
O61 Ti1 O41 95.2(3) . 2_666 y
O11 Ti1 O41 97.4(3) . 2_666 y
O61 Ti1 O42 97.5(3) . 2_666 y
O11 Ti1 O42 162.7(3) . 2_666 y
O41 Ti1 O42 83.4(3) 2_666 2_666 y
O61 Ti1 O91 93.6(3) . . y
O11 Ti1 O91 99.9(2) . . y
O41 Ti1 O91 158.9(3) 2_666 . y
O42 Ti1 O91 76.4(2) 2_666 . y
O61 Ti1 O12 177.9(3) . . y
O11 Ti1 O12 81.9(2) . . y
O41 Ti1 O12 85.8(3) 2_666 . y
O42 Ti1 O12 80.8(2) 2_666 . y
O91 Ti1 O12 84.8(2) . . y
O71 Ti2 O21 96.0(3) . 2_666 y
O71 Ti2 O51 97.9(4) . . y
O21 Ti2 O51 97.4(4) 2_666 . y
O71 Ti2 O81 92.8(4) . . y
O21 Ti2 O81 95.9(3) 2_666 . y
O51 Ti2 O81 161.9(3) . . y
O71 Ti2 O52 99.9(3) . . y
O21 Ti2 O52 162.7(3) 2_666 . y
O51 Ti2 O52 87.1(4) . . y
O81 Ti2 O52 76.7(3) . . y
O71 Ti2 O22 176.2(4) . 2_666 y
O21 Ti2 O22 83.1(3) 2_666 2_666 y
O51 Ti2 O22 85.9(4) . 2_666 y
O81 Ti2 O22 83.6(3) . 2_666 y
O52 Ti2 O22 80.6(3) . 2_666 y
O71 Ti2 Bi1 103.4(3) . . n
O21 Ti2 Bi1 127.6(3) 2_666 . n
O51 Ti2 Bi1 126.5(3) . . n
O81 Ti2 Bi1 35.95(16) . . n
O52 Ti2 Bi1 41.4(2) . . n
O22 Ti2 Bi1 74.36(18) 2_666 . n
O11 C11 C16 122.4(7) . . n
O11 C11 C12 117.2(8) . . n
C16 C11 C12 120.4(9) . . n
C11 C12 C13 120.7(10) . . n
C12 C13 C14 119.2(9) . . n
C15 C14 C13 119.6(10) . . n
C14 C15 C16 123.2(10) . . n
C15 C16 C11 116.8(8) . . n
C15 C16 C17 121.2(9) . . n
C11 C16 C17 122.1(8) . . n
O13 C17 O12 117.2(8) . . n
O13 C17 C16 120.6(8) . . n
O12 C17 C16 122.2(8) . . n
C11 O11 Ti1 138.1(5) . . n
C17 O12 Ti1 132.1(6) . . n
C17 O12 Bi1 85.6(5) . . n
Ti1 O12 Bi1 142.1(3) . . y
C17 O13 Bi1 105.5(5) . . n
O21 C21 C26 125.8(8) . . n
O21 C21 C22 117.5(9) . . n
C26 C21 C22 116.8(9) . . n
C23 C22 C21 121.8(10) . . n
C22 C23 C24 120.3(10) . . n
C25 C24 C23 119.7(10) . . n
C24 C25 C26 120.7(10) . . n
C25 C26 C21 120.7(8) . . n
C25 C26 C27 118.0(9) . . n
C21 C26 C27 121.3(8) . . n
O23 C27 O22 120.8(8) . . n
O23 C27 C26 118.8(8) . . n
O22 C27 C26 120.4(8) . . n
C21 O21 Ti2 134.1(6) . 2_666 n
C27 O22 Ti2 130.7(6) . 2_666 n
C27 O23 Bi2 108.1(6) . . n
O31 C31 C32 117.9(10) . . n
O31 C31 C36 126.5(9) . . n
C32 C31 C36 115.6(9) . . n
C33 C32 C31 124.8(11) . . n
C32 C33 C34 119.3(11) . . n
C33 C34 C35 120.3(10) . . n
C36 C35 C34 121.2(11) . . n
C35 C36 C37 119.1(9) . . n
C35 C36 C31 118.7(9) . . n
C37 C36 C31 122.0(8) . . n
O33 C37 O32 119.4(9) . . n
O33 C37 C36 116.9(8) . . n
O32 C37 C36 123.7(9) . . n
C31 O31 Bi2 132.8(6) . . n
C37 O32 Bi2 132.1(6) . . n
C37 O32 Bi1 88.0(5) . . n
Bi2 O32 Bi1 136.7(3) . . y
C37 O33 Bi1 102.0(6) . . n
O41 C41 C42 119.7(8) . . n
O41 C41 C46 121.3(8) . . n
C42 C41 C46 119.0(9) . . n
C43 C42 C41 121.8(10) . . n
C42 C43 C44 118.9(10) . . n
C45 C44 C43 120.4(10) . . n
C46 C45 C44 120.8(10) . . n
C45 C46 C41 119.1(9) . . n
C45 C46 C47 116.6(8) . . n
C41 C46 C47 124.2(8) . . n
O43 C47 O42 119.5(9) . . n
O43 C47 C46 123.5(9) . . n
O42 C47 C46 117.1(8) . . n
C41 O41 Ti1 131.8(6) . 2_666 n
C47 O42 Ti1 129.2(6) . 2_666 n
C47 O42 Bi2 117.8(5) . 2_666 n
Ti1 O42 Bi2 103.7(2) 2_666 2_666 y
C47 O43 Bi1 160.0(6) . . n
O51 C51 C52 111.5(13) . . n
O51 C51 C56 128.5(13) . . n
C52 C51 C56 120.0 . . n
C51 C52 C53 120.0 . . n
C54 C53 C52 120.0 . . n
C53 C54 C55 120.0 . . n
C56 C55 C54 120.0 . . n
C55 C56 C51 120.0 . . n
C55 C56 C57 124.7(13) . . n
C51 C56 C57 115.3(13) . . n
O52 C57 O53 126.2(18) . . n
O52 C57 C56 122.7(14) . . n
O53 C57 C56 111.0(18) . . n
C51 O51 Ti2 126.4(9) . . n
C57 O52 Ti2 121.9(11) . . n
C57 O52 Bi1 104.3(10) . . n
Ti2 O52 Bi1 104.4(3) . . y
C61 O61 Ti1 157.8(11) . . n
C63 C61 O61 115.6(9) . . n
C63 C61 C62 124.1(11) . . n
O61 C61 C62 114.8(8) . . n
C71 O71 Ti2 161.8(13) . . n
C73 C71 C72 123.8(14) . . n
C73 C71 O71 113.4(11) . . n
C72 C71 O71 115.6(11) . . n
C81 O81 Ti2 121.9(7) . . n
C81 O81 Bi1 127.9(7) . . n
Ti2 O81 Bi1 110.1(3) . . y
C83 C81 O81 114.0(8) . . n
C83 C81 C82 122.7(11) . . n
O81 C81 C82 113.5(8) . . n
C91 O91 Ti1 126.5(5) . . n
C91 O91 Bi2 118.5(5) . . n
Ti1 O91 Bi2 114.5(2) . . y
O91 C91 C92 109.9(6) . . n
O91 C91 C93 110.5(7) . . n
C92 C91 C93 115.2(8) . . n

loop_
_geom_bond_atom_site_label_1
_geom_bond_atom_site_label_2
_geom_bond_distance
_geom_bond_site_symmetry_2
_geom_bond_publ_flag
Bi1 O81 2.186(6) . y
Bi1 O13 2.273(6) . y
Bi1 O52 2.390(8) . y
Bi1 O33 2.366(7) . y
Bi1 O43 2.606(6) . y
Bi1 O12 2.679(5) . y
Bi1 O32 2.690(6) . y
Bi1 Ti2 3.496(2) . n
Bi2 O31 2.127(6) . y
Bi2 O91 2.194(5) . y
Bi2 O32 2.320(6) . y
Bi2 O23 2.328(6) . y
Bi2 O42 2.517(6) 2_666 y
Ti1 O61 1.759(6) . y
Ti1 O11 1.872(6) . y
Ti1 O41 1.885(6) 2_666 y
Ti1 O42 2.045(6) 2_666 y
Ti1 O91 2.085(6) . y
Ti1 O12 2.142(6) . y
Ti2 O71 1.742(7) . y
Ti2 O21 1.884(7) 2_666 y
Ti2 O51 1.850(9) . y
Ti2 O81 2.078(7) . y
Ti2 O52 2.025(8) . y
Ti2 O22 2.148(6) 2_666 y
C11 O11 1.349(10) . n
C11 C16 1.415(12) . n
C11 C12 1.364(12) . n
C12 C13 1.398(14) . n
C13 C14 1.401(15) . n
C14 C15 1.330(13) . n
C15 C16 1.410(12) . n
C16 C17 1.425(13) . n
C17 O13 1.267(11) . n
C17 O12 1.294(10) . n
C21 O21 1.342(11) . n
C21 C26 1.386(13) . n
C21 C22 1.430(13) . n
C22 C23 1.367(14) . n
C23 C24 1.378(16) . n
C24 C25 1.375(14) . n
C25 C26 1.405(12) . n
C26 C27 1.489(12) . n
C27 O23 1.277(11) . n
C27 O22 1.270(11) . n
O21 Ti2 1.884(7) 2_666 y
O22 Ti2 2.148(6) 2_666 y
C31 O31 1.334(11) . n
C31 C32 1.409(14) . n
C31 C36 1.431(14) . n
C32 C33 1.342(14) . n
C33 C34 1.370(16) . n
C34 C35 1.374(15) . n
C35 C36 1.420(13) . n
C36 C37 1.452(13) . n
C37 O33 1.288(11) . n
C37 O32 1.232(10) . n
C41 O41 1.340(10) . n
C41 C42 1.385(13) . n
C41 C46 1.410(12) . n
C42 C43 1.367(14) . n
C43 C44 1.415(15) . n
C44 C45 1.356(15) . n
C45 C46 1.400(12) . n
C46 C47 1.480(13) . n
C47 O43 1.217(11) . n
C47 O42 1.317(10) . n
O41 Ti1 1.885(6) 2_666 y
O42 Ti1 2.045(6) 2_666 y
O42 Bi2 2.517(6) 2_666 y
C51 O51 1.287(12) . n
C51 C52 1.3900 . n
C51 C56 1.3900 . n
C52 C53 1.3900 . n
C53 C54 1.3900 . n
C54 C55 1.3900 . n
C55 C56 1.3900 . n
C56 C57 1.53(2) . n
C57 O52 1.11(2) . n
C57 O53 1.344(17) . n
O61 C61 1.402(10) . n
C61 C63 1.409(10) . n
C61 C62 1.420(10) . n
O71 C71 1.398(12) . n
C71 C73 1.421(11) . n
C71 C72 1.419(11) . n
O81 C81 1.427(10) . n
C81 C83 1.423(10) . n
C81 C82 1.427(10) . n
O91 C91 1.446(8) . n
C91 C92 1.470(9) . n
C91 C93 1.470(9) . n
